data_4078321
loop_
_publ_author_name
'Su, Haw-Lih'
'P\'erez, Lisa M.'
'Lee, Sheng-Jui'
'Reibenspies, Joseph H.'
'Bazzi, Hassan S.'
'Bergbreiter, David E.'

_publ_section_title
;
 Studies of Ligand Exchange in N-Heterocyclic Carbene Silver(I) Complexes
;
_journal_issue 10
_journal_name_full Organometallics
_journal_page_first 4063
_journal_paper_doi 10.1021/om300340w
_journal_volume 31
_journal_year 2012
_chemical_formula_sum 'C26 H28 Ag I N4'
_chemical_formula_weight 631.29
_chemical_name_systematic
;
 ?
;
_space_group_IT_number 179
_symmetry_cell_setting hexagonal
_symmetry_space_group_name_Hall 'P 65 2 (0 0 1)'
_symmetry_space_group_name_H-M 'P 65 2 2'
_atom_sites_solution_hydrogens geom
_atom_sites_solution_primary direct
_atom_sites_solution_secondary difmap
_audit_creation_method SHELXL-97
_cell_angle_alpha 90.00
_cell_angle_beta 90.00
_cell_angle_gamma 120.00
_cell_formula_units_Z 6
_cell_length_a 17.300(17)
_cell_length_b 17.300(17)
_cell_length_c 16.85(2)
_cell_measurement_reflns_used 566
_cell_measurement_temperature 110(2)
_cell_measurement_theta_max 13.72
_cell_measurement_theta_min 2.35
_cell_volume 4367(8)
_computing_cell_refinement 'Bruker APEXII'
_computing_data_collection 'Bruker APEXII'
_computing_data_reduction 'Bruker SAINT'
_computing_molecular_graphics 'Bruker SHELXTL'
_computing_publication_material 'Bruker SHELXTL'
_computing_structure_refinement 'SHELXL-97 (Sheldrick, 2008)'
_computing_structure_solution 'SHELXS-97 (Sheldrick, 2008)'
_diffrn_ambient_temperature 110(2)
_diffrn_measured_fraction_theta_full 0.945
_diffrn_measured_fraction_theta_max 0.945
_diffrn_measurement_device_type 'CCD area detector'
_diffrn_measurement_method 'phi and omega scans'
_diffrn_radiation_monochromator graphite
_diffrn_radiation_source 'fine-focus sealed tube'
_diffrn_radiation_type MoK\a
_diffrn_radiation_wavelength 0.71073
_diffrn_reflns_av_R_equivalents 0.3270
_diffrn_reflns_av_sigmaI/netI 0.3005
_diffrn_reflns_limit_h_max 20
_diffrn_reflns_limit_h_min -20
_diffrn_reflns_limit_k_max 20
_diffrn_reflns_limit_k_min -20
_diffrn_reflns_limit_l_max 9
_diffrn_reflns_limit_l_min -20
_diffrn_reflns_number 18065
_diffrn_reflns_theta_full 25.00
_diffrn_reflns_theta_max 25.00
_diffrn_reflns_theta_min 2.65
_exptl_absorpt_coefficient_mu 1.770
_exptl_absorpt_correction_T_max 0.9825
_exptl_absorpt_correction_T_min 0.8429
_exptl_absorpt_correction_type multi-scan
_exptl_absorpt_process_details sadabs
_exptl_crystal_colour 'colorless '
_exptl_crystal_density_diffrn 1.440
_exptl_crystal_density_method 'not measured'
_exptl_crystal_description 'needle    '
_exptl_crystal_F_000 1872
_exptl_crystal_size_max 0.10
_exptl_crystal_size_mid 0.01
_exptl_crystal_size_min 0.01
_platon_squeeze_details
;
Silver-Iodine Cluster counter ion dynamically disordered along the c axis
;
_refine_diff_density_max 0.239
_refine_diff_density_min -0.264
_refine_diff_density_rms 0.054
_refine_ls_abs_structure_details 'Flack H D (1983), Acta Cryst. A39, 876-881'
_refine_ls_abs_structure_Flack 0.21(13)
_refine_ls_extinction_method none
_refine_ls_goodness_of_fit_ref 1.004
_refine_ls_hydrogen_treatment constr
_refine_ls_matrix_type full
_refine_ls_number_parameters 146
_refine_ls_number_reflns 2414
_refine_ls_number_restraints 143
_refine_ls_restrained_S_all 1.004
_refine_ls_R_factor_all 0.2255
_refine_ls_R_factor_gt 0.0739
_refine_ls_shift/su_max 0.143
_refine_ls_shift/su_mean 0.007
_refine_ls_structure_factor_coef Fsqd
_refine_ls_weighting_details
; calc
 [0.00000+1.00000exp(1.70(sin\q/\l)^2^)]/
   [\s^2^(Fo^2^)+0.0000+0.0000*P+(0.0200P)^2^+0.0000sin\q/\l]
 where P = 0.33333Fo^2^ + 0.66667Fc^2^
;
_refine_ls_weighting_scheme calc
_refine_ls_wR_factor_gt 0.1032
_refine_ls_wR_factor_ref 0.1416
_reflns_number_gt 819
_reflns_number_total 2414
_reflns_threshold_expression >2sigma(I)
_cod_data_source_file om300340w_si_003.cif
_cod_data_source_block Compound7_(NHC)2Ag_cation
_cod_depositor_comments
;
The following automatic conversions were performed:

'_symmetry_cell_setting' value 'Hexagonal' changed to 'hexagonal'
according to /home/saulius/struct/CIF-dictionaries/cif_core.dic
dictionary named 'cif_core.dic' version 2.4.1 from 2010-06-29.

Automatic conversion script
Id: cif_fix_values 1715 2011-07-08 13:25:40Z adriana 
;
_cod_original_sg_symbol_H-M P6(5)22
_cod_database_code 4078321

loop_
_symmetry_equiv_pos_as_xyz
'x, y, z'
'x-y, x, z+5/6'
'-y, x-y, z+2/3'
'-x, -y, z+1/2'
'-x+y, -x, z+1/3'
'y, -x+y, z+1/6'
'-y, -x, -z+1/6'
'x-y, -y, -z'
'x, x-y, -z+5/6'
'y, x, -z+2/3'
'-x+y, y, -z+1/2'
'-x, -x+y, -z+1/3'

loop_
_atom_site_label
_atom_site_type_symbol
_atom_site_fract_x
_atom_site_fract_y
_atom_site_fract_z
_atom_site_U_iso_or_equiv
_atom_site_adp_type
_atom_site_occupancy
_atom_site_symmetry_multiplicity
_atom_site_calc_flag
_atom_site_refinement_flags
Ag1 Ag 0.29203(7) 0.29203(7) 0.3333 0.0730(5) Uani 1 2 d SU
N1 N 0.2812(7) 0.2133(7) 0.1590(8) 0.094(2) Uani 1 1 d U
N2 N 0.3525(6) 0.3550(7) 0.1613(7) 0.0837(17) Uani 1 1 d U
C1 C 0.3073(9) 0.2853(9) 0.2106(7) 0.089(2) Uani 1 1 d U
C2 C 0.3091(9) 0.2412(10) 0.0876(9) 0.096(2) Uani 1 1 d U
H2A H 0.3000 0.2025 0.0442 0.115 Uiso 1 1 calc R
C3 C 0.3502(8) 0.3260(10) 0.0819(8) 0.093(2) Uani 1 1 d U
H3A H 0.3737 0.3615 0.0356 0.112 Uiso 1 1 calc R
C4 C 0.2288(9) 0.1223(9) 0.1891(10) 0.126(5) Uani 1 1 d U
H4A H 0.1888 0.0835 0.1474 0.189 Uiso 1 1 calc R
H4B H 0.1935 0.1216 0.2349 0.189 Uiso 1 1 calc R
H4C H 0.2691 0.1007 0.2054 0.189 Uiso 1 1 calc R
C5 C 0.3904(7) 0.4448(7) 0.1818(7) 0.0793(18) Uani 1 1 d DU
C6 C 0.3437(8) 0.4886(7) 0.1718(8) 0.080(2) Uani 1 1 d DU
C7 C 0.3775(8) 0.5771(7) 0.1974(7) 0.082(2) Uani 1 1 d DU
H7AA H 0.3431 0.6056 0.1910 0.098 Uiso 1 1 calc R
C8 C 0.4596(9) 0.6215(7) 0.2315(7) 0.085(2) Uani 1 1 d DU
C9 C 0.5094(8) 0.5774(7) 0.2380(7) 0.086(2) Uani 1 1 d DU
H9AA H 0.5684 0.6092 0.2586 0.104 Uiso 1 1 calc R
C10 C 0.4752(8) 0.4901(7) 0.2155(7) 0.085(2) Uani 1 1 d DU
C11 C 0.2471(8) 0.4409(8) 0.1380(7) 0.087(3) Uani 1 1 d U
H11A H 0.2085 0.3897 0.1717 0.131 Uiso 1 1 calc R
H11B H 0.2474 0.4202 0.0840 0.131 Uiso 1 1 calc R
H11C H 0.2246 0.4828 0.1371 0.131 Uiso 1 1 calc R
C12 C 0.5028(10) 0.7176(9) 0.2610(7) 0.104(3) Uani 1 1 d U
H12A H 0.5327 0.7586 0.2167 0.156 Uiso 1 1 calc R
H12B H 0.5466 0.7273 0.3023 0.156 Uiso 1 1 calc R
H12C H 0.4568 0.7287 0.2829 0.156 Uiso 1 1 calc R
C13 C 0.5281(8) 0.4432(8) 0.2272(7) 0.092(3) Uani 1 1 d U
H13A H 0.5361 0.4214 0.1760 0.139 Uiso 1 1 calc R
H13B H 0.4959 0.3928 0.2635 0.139 Uiso 1 1 calc R
H13C H 0.5866 0.4851 0.2497 0.139 Uiso 1 1 calc R

loop_
_atom_site_aniso_label
_atom_site_aniso_U_11
_atom_site_aniso_U_22
_atom_site_aniso_U_33
_atom_site_aniso_U_23
_atom_site_aniso_U_13
_atom_site_aniso_U_12
Ag1 0.0503(5) 0.0503(5) 0.1091(9) 0.0089(5) -0.0089(5) 0.0182(7)
N1 0.101(5) 0.083(4) 0.118(4) -0.014(4) -0.019(4) 0.062(4)
N2 0.086(4) 0.088(3) 0.097(3) -0.012(4) -0.010(4) 0.058(3)
C1 0.093(5) 0.083(4) 0.110(3) -0.010(4) -0.016(4) 0.059(4)
C2 0.101(5) 0.089(4) 0.112(4) -0.019(4) -0.022(4) 0.059(5)
C3 0.098(5) 0.091(4) 0.102(4) -0.019(4) -0.019(4) 0.056(4)
C4 0.131(9) 0.087(5) 0.124(8) -0.016(6) -0.038(7) 0.028(7)
C5 0.086(4) 0.083(3) 0.084(4) -0.007(4) -0.003(4) 0.054(3)
C6 0.090(4) 0.085(4) 0.081(4) -0.001(4) 0.002(4) 0.055(3)
C7 0.095(4) 0.084(4) 0.084(5) 0.003(4) 0.008(4) 0.058(4)
C8 0.095(5) 0.083(4) 0.087(5) 0.000(4) 0.009(4) 0.051(4)
C9 0.091(5) 0.085(4) 0.090(5) -0.007(4) 0.001(4) 0.049(4)
C10 0.089(4) 0.085(4) 0.091(4) -0.009(4) -0.005(4) 0.051(3)
C11 0.102(6) 0.088(6) 0.086(8) 0.022(6) -0.017(6) 0.058(5)
C12 0.115(7) 0.082(5) 0.114(7) 0.000(6) 0.006(7) 0.049(5)
C13 0.088(7) 0.081(6) 0.113(8) -0.019(6) -0.027(6) 0.045(5)

loop_
_atom_type_symbol
_atom_type_description
_atom_type_scat_dispersion_real
_atom_type_scat_dispersion_imag
_atom_type_scat_source
C C 0.0033 0.0016 'International Tables Vol C Tables 4.2.6.8 and 6.1.1.4'
H H 0.0000 0.0000 'International Tables Vol C Tables 4.2.6.8 and 6.1.1.4'
N N 0.0061 0.0033 'International Tables Vol C Tables 4.2.6.8 and 6.1.1.4'
Ag Ag -0.8971 1.1015 'International Tables Vol C Tables 4.2.6.8 and 6.1.1.4'
I I -0.4742 1.8119 'International Tables Vol C Tables 4.2.6.8 and 6.1.1.4'

loop_
_geom_angle_atom_site_label_1
_geom_angle_atom_site_label_2
_geom_angle_atom_site_label_3
_geom_angle
_geom_angle_site_symmetry_3
C1 Ag1 C1 176.0(8) 10
C2 N1 C1 110.6(13) .
C2 N1 C4 129.8(14) .
C1 N1 C4 119.6(13) .
C1 N2 C5 125.8(11) .
C1 N2 C3 111.3(11) .
C5 N2 C3 122.7(12) .
N2 C1 N1 101.5(10) .
N2 C1 Ag1 126.3(10) .
N1 C1 Ag1 132.2(10) .
C3 C2 N1 112.9(15) .
C3 C2 H2A 123.6 .
N1 C2 H2A 123.6 .
C2 C3 N2 103.7(14) .
C2 C3 H3A 128.2 .
N2 C3 H3A 128.2 .
N1 C4 H4A 109.5 .
N1 C4 H4B 109.5 .
H4A C4 H4B 109.5 .
N1 C4 H4C 109.5 .
H4A C4 H4C 109.5 .
H4B C4 H4C 109.5 .
C6 C5 C10 119.1(7) .
C6 C5 N2 120.5(10) .
C10 C5 N2 120.3(8) .
C5 C6 C7 121.8(10) .
C5 C6 C11 121.8(10) .
C7 C6 C11 116.2(10) .
C8 C7 C6 119.5(7) .
C8 C7 H7AA 120.2 .
C6 C7 H7AA 120.2 .
C7 C8 C9 118.4(6) .
C7 C8 C12 123.9(10) .
C9 C8 C12 117.7(11) .
C10 C9 C8 122.0(10) .
C10 C9 H9AA 119.0 .
C8 C9 H9AA 119.0 .
C9 C10 C5 119.0(7) .
C9 C10 C13 120.8(10) .
C5 C10 C13 120.1(8) .
C6 C11 H11A 109.5 .
C6 C11 H11B 109.5 .
H11A C11 H11B 109.5 .
C6 C11 H11C 109.5 .
H11A C11 H11C 109.5 .
H11B C11 H11C 109.5 .
C8 C12 H12A 109.5 .
C8 C12 H12B 109.5 .
H12A C12 H12B 109.5 .
C8 C12 H12C 109.5 .
H12A C12 H12C 109.5 .
H12B C12 H12C 109.5 .
C10 C13 H13A 109.5 .
C10 C13 H13B 109.5 .
H13A C13 H13B 109.5 .
C10 C13 H13C 109.5 .
H13A C13 H13C 109.5 .
H13B C13 H13C 109.5 .

loop_
_geom_bond_atom_site_label_1
_geom_bond_atom_site_label_2
_geom_bond_distance
_geom_bond_site_symmetry_2
Ag1 C1 2.095(12) .
Ag1 C1 2.095(12) 10
N1 C2 1.296(16) .
N1 C1 1.396(14) .
N1 C4 1.459(14) .
N2 C1 1.347(14) .
N2 C5 1.394(12) .
N2 C3 1.423(13) .
C2 C3 1.275(15) .
C2 H2A 0.9500 .
C3 H3A 0.9500 .
C4 H4A 0.9800 .
C4 H4B 0.9800 .
C4 H4C 0.9800 .
C5 C6 1.366(10) .
C5 C10 1.393(15) .
C6 C7 1.406(11) .
C6 C11 1.555(15) .
C7 C8 1.359(17) .
C7 H7AA 0.9500 .
C8 C9 1.411(11) .
C8 C12 1.526(15) .
C9 C10 1.372(10) .
C9 H9AA 0.9500 .
C10 C13 1.508(15) .
C11 H11A 0.9800 .
C11 H11B 0.9800 .
C11 H11C 0.9800 .
C12 H12A 0.9800 .
C12 H12B 0.9800 .
C12 H12C 0.9800 .
C13 H13A 0.9800 .
C13 H13B 0.9800 .
C13 H13C 0.9800 .

loop_
_geom_torsion_atom_site_label_1
_geom_torsion_atom_site_label_2
_geom_torsion_atom_site_label_3
_geom_torsion_atom_site_label_4
_geom_torsion
_geom_torsion_site_symmetry_1
C5 N2 C1 N1 177.1(9) .
C3 N2 C1 N1 2.6(11) .
C5 N2 C1 Ag1 -6.4(15) .
C3 N2 C1 Ag1 179.1(7) .
C2 N1 C1 N2 -0.4(13) .
C4 N1 C1 N2 -179.8(11) .
C2 N1 C1 Ag1 -176.6(10) .
C4 N1 C1 Ag1 3.9(16) .
C1 Ag1 C1 N2 -27.0(9) 10
C1 Ag1 C1 N1 148.4(10) 10
C1 N1 C2 C3 -2.2(17) .
C4 N1 C2 C3 177.2(12) .
N1 C2 C3 N2 3.6(16) .
C1 N2 C3 C2 -3.9(14) .
C5 N2 C3 C2 -178.6(10) .
C1 N2 C5 C6 -93.0(16) .
C3 N2 C5 C6 80.8(17) .
C1 N2 C5 C10 84.6(15) .
C3 N2 C5 C10 -101.5(14) .
C10 C5 C6 C7 -3(2) .
N2 C5 C6 C7 175.1(12) .
C10 C5 C6 C11 -177.3(12) .
N2 C5 C6 C11 0(2) .
C5 C6 C7 C8 2(2) .
C11 C6 C7 C8 176.6(11) .
C6 C7 C8 C9 1.7(19) .
C6 C7 C8 C12 179.7(12) .
C7 C8 C9 C10 -4(2) .
C12 C8 C9 C10 177.9(11) .
C8 C9 C10 C5 3(2) .
C8 C9 C10 C13 -176.7(12) .
C6 C5 C10 C9 0(2) .
N2 C5 C10 C9 -177.4(12) .
C6 C5 C10 C13 -180.0(12) .
N2 C5 C10 C13 2(2) .

loop_
_platon_squeeze_void_nr
_platon_squeeze_void_average_x
_platon_squeeze_void_average_y
_platon_squeeze_void_average_z
_platon_squeeze_void_volume
_platon_squeeze_void_count_electrons
_platon_squeeze_void_content
1 0.000 0.000 -0.010 800 401 ' '
2 0.304 0.696 0.083 17 4 ' '
3 0.696 0.391 0.250 17 4 ' '
4 0.391 0.695 0.417 17 4 ' '
5 0.696 0.304 0.583 17 4 ' '
6 0.304 0.609 0.750 17 4 ' '
7 0.609 0.304 0.917 17 4 ' '
